data_7219333
loop_
_publ_author_name
'Liu, Xuan-Wen'
'Guo, Rui'
'Liu, He'
'Yu, Ye-Qi'
'Qi, Wei Xi'
'Xu, Jing-Yuan'
'Xie, Cheng-Zhi'

_publ_section_title
;
 Two series of novel 3D potentially porous heterometallic Cu--Ln
 coordination frameworks assembled by 3,4-Pyridinedicarboxylic acid with
 different topologies and channels: syntheses, structures, luminescence
 and magnetic properties
;
_journal_name_full 'RSC Adv.'
_journal_paper_doi 10.1039/C4RA13533D
_journal_year 2015
_chemical_formula_sum 'C42 H50 Cu3 Eu2 N6 O40'
_chemical_formula_weight 1773.42
_chemical_name_systematic
; 
 ? 
;
_space_group_IT_number 14
_symmetry_cell_setting monoclinic
_symmetry_space_group_name_Hall '-P 2yn'
_symmetry_space_group_name_H-M 'P 1 21/n 1'
_atom_sites_solution_hydrogens geom
_atom_sites_solution_primary direct
_atom_sites_solution_secondary difmap
_audit_creation_method SHELXL-97
_audit_update_record
;
2015-01-15 deposited with the CCDC.
2015-01-19 downloaded from the CCDC.
;
_cell_angle_alpha 90.00
_cell_angle_beta 98.79(3)
_cell_angle_gamma 90.00
_cell_formula_units_Z 4
_cell_length_a 13.945(3)
_cell_length_b 30.633(6)
_cell_length_c 20.585(4)
_cell_measurement_reflns_used 20546
_cell_measurement_temperature 113(2)
_cell_measurement_theta_max 27.8784
_cell_measurement_theta_min 1.6203
_cell_volume 8690(3)
_computing_cell_refinement crystalclear
_computing_data_collection crystalclear
_computing_data_reduction crystalclear
_computing_molecular_graphics 'Bruker SHELXTL'
_computing_publication_material 'Bruker SHELXTL'
_computing_structure_refinement 'SHELXL-97 (Sheldrick, 1997)'
_computing_structure_solution 'SHELXS-97 (Sheldrick, 1990)'
_diffrn_ambient_temperature 113(2)
_diffrn_measured_fraction_theta_full 0.983
_diffrn_measured_fraction_theta_max 0.983
_diffrn_measurement_device_type 'rigaku saturn'
_diffrn_measurement_method '\w scans'
_diffrn_radiation_monochromator confocal
_diffrn_radiation_source 'rotating anode'
_diffrn_radiation_type MoK\a
_diffrn_radiation_wavelength 0.71073
_diffrn_reflns_av_R_equivalents 0.0543
_diffrn_reflns_av_unetI/netI 0.0604
_diffrn_reflns_limit_h_max 16
_diffrn_reflns_limit_h_min -16
_diffrn_reflns_limit_k_max 36
_diffrn_reflns_limit_k_min -36
_diffrn_reflns_limit_l_max 24
_diffrn_reflns_limit_l_min -20
_diffrn_reflns_number 59176
_diffrn_reflns_theta_full 25.02
_diffrn_reflns_theta_max 25.02
_diffrn_reflns_theta_min 1.62
_diffrn_standards_decay_% 0
_diffrn_standards_interval_count 0
_diffrn_standards_interval_time 0
_diffrn_standards_number 0
_exptl_absorpt_coefficient_mu 2.222
_exptl_absorpt_correction_T_max 0.7764
_exptl_absorpt_correction_T_min 0.6649
_exptl_absorpt_correction_type multi-scan
_exptl_absorpt_process_details crystalclear
_exptl_crystal_colour blue
_exptl_crystal_density_diffrn 1.355
_exptl_crystal_density_method 'not measured'
_exptl_crystal_description block
_exptl_crystal_F_000 3508
_exptl_crystal_size_max 0.20
_exptl_crystal_size_mid 0.18
_exptl_crystal_size_min 0.12
_platon_squeeze_details
;
;
_refine_diff_density_max 1.590
_refine_diff_density_min -1.560
_refine_diff_density_rms 0.136
_refine_ls_extinction_method none
_refine_ls_goodness_of_fit_ref 1.068
_refine_ls_hydrogen_treatment mixed
_refine_ls_matrix_type full
_refine_ls_number_parameters 895
_refine_ls_number_reflns 15079
_refine_ls_number_restraints 118
_refine_ls_restrained_S_all 1.128
_refine_ls_R_factor_all 0.0482
_refine_ls_R_factor_gt 0.0402
_refine_ls_shift/su_max 0.001
_refine_ls_shift/su_mean 0.000
_refine_ls_structure_factor_coef Fsqd
_refine_ls_weighting_details 'calc w=1/[\s^2^(Fo^2^)+(0.0555P)^2^+0.0000P] where P=(Fo^2^+2Fc^2^)/3'
_refine_ls_weighting_scheme calc
_refine_ls_wR_factor_gt 0.1055
_refine_ls_wR_factor_ref 0.1096
_reflns_number_gt 12439
_reflns_number_total 15079
_reflns_threshold_expression >2sigma(I)
_cod_data_source_file c4ra13533d2.cif
_cod_data_source_block 1-Eu
_cod_depositor_comments
;
The following automatic conversions were performed:

'_exptl_absorpt_correction_type' value 'MULTI-SCAN' changed to
'multi-scan' according to
/usr/data/users/saulius/crontab/automatic-downloads/rss-feeds/RSC/lib/dictionaries/cif_core.dic
dictionary named 'cif_core.dic' version 2.4.2 from 2011-04-26.

Automatic conversion script
Id: cif_fix_values 2935 2014-11-11 08:27:57Z andrius 
;
_cod_original_sg_symbol_H-M P21/n
_cod_database_code 7219333

loop_
_symmetry_equiv_pos_as_xyz
'x, y, z'
'-x+1/2, y+1/2, -z+1/2'
'-x, -y, -z'
'x-1/2, -y-1/2, z-1/2'

loop_
_atom_site_label
_atom_site_type_symbol
_atom_site_fract_x
_atom_site_fract_y
_atom_site_fract_z
_atom_site_U_iso_or_equiv
_atom_site_adp_type
_atom_site_occupancy
_atom_site_symmetry_multiplicity
_atom_site_calc_flag
_atom_site_refinement_flags
_atom_site_disorder_assembly
_atom_site_disorder_group
Eu1 Eu 0.476100(11) 0.051250(5) 0.125140(8) 0.01386(4) Uani 1 1 d DU . .
Eu2 Eu 0.961060(11) 0.190230(6) 0.605080(9) 0.01654(4) Uani 1 1 d D . .
Cu1 Cu 1.00815(3) 0.022150(12) 0.28061(2) 0.01452(9) Uani 1 1 d . . .
Cu2 Cu 0.52689(3) 0.184600(11) 0.38903(2) 0.01146(9) Uani 1 1 d . . .
Cu3 Cu 0.99572(2) 0.342560(11) 0.25863(2) 0.01165(9) Uani 1 1 d . . .
O1 O 0.90071(17) -0.02806(7) 0.37388(12) 0.0245(6) Uani 1 1 d . . .
O2 O 0.91865(14) -0.02833(6) 0.26806(11) 0.0166(6) Uani 1 1 d . . .
O3 O 0.96175(15) -0.12011(7) 0.34556(11) 0.0173(6) Uani 1 1 d . . .
O4 O 0.87651(15) -0.18091(6) 0.33262(11) 0.0143(5) Uani 1 1 d . . .
O5 O 0.56805(15) 0.05088(6) 0.24089(11) 0.0158(5) Uani 1 1 d . . .
O6 O 0.64185(16) 0.07952(8) 0.16359(12) 0.0232(6) Uani 1 1 d . . .
O7 O 0.59964(16) 0.14607(7) 0.28410(12) 0.0212(6) Uani 1 1 d . . .
O8 O 0.62456(15) 0.13610(6) 0.39274(11) 0.0153(5) Uani 1 1 d . . .
O9 O 0.21370(17) 0.15328(9) 0.51476(13) 0.0353(7) Uani 1 1 d . . .
O10 O 0.09711(16) 0.14359(8) 0.42877(12) 0.0293(7) Uani 1 1 d . . .
O11 O 0.10157(15) 0.07107(7) 0.29958(12) 0.0181(6) Uani 1 1 d . . .
O12 O 0.13196(18) 0.04548(8) 0.40188(13) 0.0342(7) Uani 1 1 d . . .
O13 O 0.91595(15) 0.29697(7) 0.29326(12) 0.0169(6) Uani 1 1 d . A .
O14 O 0.88860(17) 0.33748(7) 0.37902(12) 0.0261(6) Uani 1 1 d . A .
O15 O 0.96890(15) 0.25030(8) 0.43953(11) 0.0228(6) Uani 1 1 d . . .
O16 O 0.87956(16) 0.23061(7) 0.51549(11) 0.0218(6) Uani 1 1 d . . .
O17 O 1.08352(15) 0.39204(7) 0.24604(11) 0.0176(5) Uani 1 1 d U A .
O18 O 1.16142(16) 0.39093(7) 0.34920(12) 0.0219(6) Uani 1 1 d . A .
O19 O 1.08069(15) 0.48304(7) 0.32164(12) 0.0201(6) Uani 1 1 d . . .
O20 O 1.17151(16) 0.54210(7) 0.32649(14) 0.0279(7) Uani 1 1 d . . .
O21 O 0.80764(16) 0.21834(8) 0.64039(12) 0.0262(6) Uani 1 1 d . . .
O22 O 0.91684(15) 0.19140(7) 0.71897(12) 0.0174(6) Uani 1 1 d . . .
O23 O 0.90866(15) 0.28405(7) 0.77031(12) 0.0209(6) Uani 1 1 d . . .
O24 O 0.92754(15) 0.26665(6) 0.87697(12) 0.0179(6) Uani 1 1 d . . .
O25 O 0.54670(18) 0.18632(7) 0.49891(12) 0.0259(6) Uani 1 1 d D . .
H25A H 0.5047 0.2089 0.5131 0.039 Uiso 1 1 d RD . .
H25B H 0.6146 0.1930 0.5160 0.039 Uiso 1 1 d RD . .
O26 O 0.55908(17) 0.07230(8) 0.03435(13) 0.0338(6) Uani 1 1 d DU . .
H26A H 0.5245(6) 0.0916(3) 0.0124(5) 0.041 Uiso 1 1 d D . .
H26B H 0.6192(5) 0.0778(7) 0.0450(13) 0.041 Uiso 1 1 d D . .
O27 O 0.46027(17) 0.12271(7) 0.17480(12) 0.0249(6) Uani 1 1 d D . .
H27A H 0.4025 0.1240 0.1948 0.030 Uiso 1 1 d RD . .
H27B H 0.5073(5) 0.1277(9) 0.2051(7) 0.030 Uiso 1 1 d D . .
O28 O 0.3627(2) 0.09762(10) 0.05627(15) 0.0584(10) Uani 1 1 d D . .
H28A H 0.3161 0.0797 0.0292 0.088 Uiso 1 1 d RD . .
H28C H 0.3976 0.1150 0.0289 0.088 Uiso 1 1 d R . .
O29 O 0.39101(18) 0.00859(8) 0.03579(12) 0.0293(7) Uani 1 1 d D . .
H29C H 0.3828 -0.0207 0.0508 0.044 Uiso 1 1 d R . .
H29B H 0.382(3) -0.0041(6) -0.0009(6) 0.044 Uiso 1 1 d D . .
O30 O 0.58642(17) -0.00845(7) 0.11481(12) 0.0253(6) Uani 1 1 d D . .
H30B H 0.6384 -0.0073 0.1512 0.030 Uiso 1 1 d RD . .
H30A H 0.5687(10) -0.0346(3) 0.1106(9) 0.030 Uiso 1 1 d D . .
O31 O 0.97674(19) 0.04379(9) 0.17279(13) 0.0384(8) Uani 1 1 d D . .
H31A H 1.0225 0.0301 0.1489 0.058 Uiso 1 1 d RD . .
H31B H 0.9122 0.0350 0.1545 0.058 Uiso 1 1 d RD . .
O32 O 0.97270(17) 0.14316(8) 0.51305(12) 0.0307(7) Uani 1 1 d D . .
H32A H 1.0159(7) 0.1446(5) 0.4881(6) 0.037 Uiso 1 1 d D . .
O33 O 0.83872(16) 0.13196(8) 0.59976(12) 0.0280(7) Uani 1 1 d D . .
H33B H 0.7897 0.1369 0.5624 0.034 Uiso 1 1 d RD . .
H33A H 0.8570(10) 0.1055(3) 0.5961(9) 0.034 Uiso 1 1 d D . .
O34 O 0.99523(17) 0.26347(7) 0.65091(12) 0.0287(7) Uani 1 1 d D . .
H34A H 0.9598 0.2845 0.6220 0.034 Uiso 1 1 d RD . .
H34B H 0.9862(16) 0.2696(6) 0.6893(3) 0.034 Uiso 1 1 d D . .
O35 O 1.08586(17) 0.22078(9) 0.54738(13) 0.0394(8) Uani 1 1 d D . .
H35A H 1.1284(8) 0.2109(4) 0.5257(8) 0.047 Uiso 1 1 d D . .
H35B H 1.0826(8) 0.2481(2) 0.5515(8) 0.047 Uiso 1 1 d D . .
O36 O 0.9791(3) 0.32876(11) 0.15027(19) 0.0154(9) Uani 0.60 1 d P A 1
O36A O 0.9615(5) 0.3042(2) 0.1648(3) 0.0280(17) Uani 0.40 1 d P A 2
N1 N 0.62053(17) -0.11850(8) 0.26359(13) 0.0126(6) Uani 1 1 d . . .
N2 N 0.89757(18) 0.05854(8) 0.30309(14) 0.0145(6) Uani 1 1 d . . .
N3 N 0.41416(18) 0.14372(8) 0.38343(13) 0.0141(6) Uani 1 1 d . . .
N4 N 0.63337(18) 0.22567(8) 0.37777(13) 0.0131(6) Uani 1 1 d . . .
N5 N 0.61282(18) 0.19510(8) 0.77895(14) 0.0154(7) Uani 1 1 d . . .
N6 N 1.38281(19) 0.48325(8) 0.23945(15) 0.0205(7) Uani 1 1 d . . .
C1 C 0.8777(2) -0.04039(9) 0.31692(16) 0.0138(5) Uani 1 1 d U . .
C2 C 0.7892(2) -0.06902(10) 0.29886(16) 0.0152(8) Uani 1 1 d . . .
C3 C 0.7005(2) -0.04969(10) 0.27499(18) 0.0209(9) Uani 1 1 d . . .
H3 H 0.6963 -0.0189 0.2705 0.025 Uiso 1 1 calc R . .
C4 C 0.6186(2) -0.07487(9) 0.25775(16) 0.0149(8) Uani 1 1 d . . .
H4 H 0.5590 -0.0609 0.2412 0.018 Uiso 1 1 calc R . .
C5 C 0.7052(2) -0.13701(10) 0.28820(15) 0.0124(7) Uani 1 1 d . . .
H5 H 0.7060 -0.1677 0.2945 0.015 Uiso 1 1 calc R . .
C6 C 0.7921(2) -0.11463(10) 0.30520(16) 0.0126(7) Uani 1 1 d . . .
C7 C 0.8824(2) -0.13966(10) 0.32945(15) 0.0136(7) Uani 1 1 d . . .
C8 C 0.6403(2) 0.06904(9) 0.22290(16) 0.0135(8) Uani 1 1 d . . .
C9 C 0.7300(2) 0.07657(10) 0.27174(16) 0.0144(5) Uani 1 1 d U . .
C10 C 0.8144(2) 0.05620(10) 0.26073(16) 0.0140(8) Uani 1 1 d . . .
H10 H 0.8135 0.0398 0.2215 0.017 Uiso 1 1 calc R . .
C11 C 0.8993(2) 0.08198(9) 0.35828(16) 0.0152(8) Uani 1 1 d . . .
H11 H 0.9577 0.0838 0.3887 0.018 Uiso 1 1 calc R . .
C12 C 0.8173(2) 0.10367(9) 0.37180(17) 0.0147(8) Uani 1 1 d . . .
H12 H 0.8201 0.1200 0.4113 0.018 Uiso 1 1 calc R . .
C13 C 0.7316(2) 0.10163(9) 0.32813(16) 0.0132(7) Uani 1 1 d . . .
C14 C 0.6436(2) 0.12957(9) 0.33534(17) 0.0145(8) Uani 1 1 d . . .
C15 C 0.1834(2) 0.14278(11) 0.45615(17) 0.0181(8) Uani 1 1 d . . .
C16 C 0.2580(2) 0.12908(10) 0.41416(16) 0.0147(8) Uani 1 1 d . . .
C17 C 0.3457(2) 0.15142(10) 0.42091(16) 0.0149(5) Uani 1 1 d U . .
H17 H 0.3576 0.1733 0.4539 0.018 Uiso 1 1 calc R . .
C18 C 0.3984(2) 0.11247(10) 0.33823(18) 0.0200(6) Uani 1 1 d U . .
H18 H 0.4470 0.1066 0.3117 0.024 Uiso 1 1 calc R . .
C19 C 0.3147(2) 0.08851(11) 0.32852(19) 0.0244(6) Uani 1 1 d U . .
H19 H 0.3060 0.0664 0.2958 0.029 Uiso 1 1 calc R . .
C20 C 0.2414(2) 0.09667(11) 0.36702(17) 0.0199(8) Uani 1 1 d . . .
C21 C 0.1508(2) 0.06923(10) 0.35699(18) 0.0203(8) Uani 1 1 d . . .
C22 C 0.8735(2) 0.30512(10) 0.34222(17) 0.0157(6) Uani 1 1 d U . .
C23 C 0.7933(2) 0.27460(10) 0.35451(16) 0.0151(8) Uani 1 1 d . A .
C24 C 0.7071(2) 0.27595(10) 0.31157(17) 0.0211(8) Uani 1 1 d . . .
H24 H 0.7018 0.2936 0.2732 0.025 Uiso 1 1 calc R A .
C25 C 0.6285(2) 0.25160(10) 0.32428(16) 0.0178(8) Uani 1 1 d . A .
H25 H 0.5693 0.2532 0.2945 0.021 Uiso 1 1 calc R . .
C26 C 0.7176(2) 0.22452(9) 0.41963(16) 0.0136(7) Uani 1 1 d . A .
H26 H 0.7215 0.2065 0.4575 0.016 Uiso 1 1 calc R . .
C27 C 0.7983(2) 0.24813(9) 0.41012(16) 0.0135(5) Uani 1 1 d U . .
C28 C 0.8901(2) 0.24298(10) 0.45895(16) 0.0151(8) Uani 1 1 d . A .
C29 C 1.1510(2) 0.40393(10) 0.29126(18) 0.0180(8) Uani 1 1 d . . .
C30 C 1.2285(2) 0.43355(10) 0.27047(19) 0.0203(9) Uani 1 1 d . A .
C31 C 1.3016(2) 0.41489(10) 0.24069(19) 0.0222(9) Uani 1 1 d . . .
H31 H 1.2997 0.3846 0.2307 0.027 Uiso 1 1 calc R A .
C32 C 1.3764(2) 0.44024(10) 0.22573(18) 0.0196(8) Uani 1 1 d . A .
H32 H 1.4254 0.4270 0.2050 0.024 Uiso 1 1 calc R . .
C33 C 1.3126(2) 0.50109(10) 0.26906(17) 0.0194(8) Uani 1 1 d . A .
H33 H 1.3174 0.5312 0.2804 0.023 Uiso 1 1 calc R . .
C34 C 1.2336(2) 0.47763(10) 0.28388(18) 0.0205(8) Uani 1 1 d . . .
C35 C 1.1566(2) 0.50190(11) 0.31273(18) 0.0210(8) Uani 1 1 d . . .
C36 C 0.8349(2) 0.20854(10) 0.69951(18) 0.0189(8) Uani 1 1 d . . .
C37 C 0.7667(2) 0.21479(9) 0.74827(17) 0.0149(8) Uani 1 1 d . . .
C38 C 0.6761(2) 0.19465(10) 0.73578(18) 0.0168(8) Uani 1 1 d . . .
H38 H 0.6584 0.1800 0.6951 0.020 Uiso 1 1 calc R . .
C39 C 0.6375(2) 0.21759(10) 0.83544(18) 0.0196(8) Uani 1 1 d . . .
H39 H 0.5931 0.2182 0.8661 0.024 Uiso 1 1 calc R . .
C40 C 0.7244(2) 0.23978(10) 0.85073(17) 0.0189(8) Uani 1 1 d . . .
H40 H 0.7386 0.2558 0.8906 0.023 Uiso 1 1 calc R . .
C41 C 0.7906(2) 0.23826(10) 0.80672(16) 0.0151(5) Uani 1 1 d U . .
C42 C 0.8833(2) 0.26495(9) 0.81803(17) 0.0162(8) Uani 1 1 d . . .
O37 O 0.99675(16) 0.41063(7) 0.40566(12) 0.0214(6) Uani 1 1 d DU . .
O38 O 0.92686(18) 0.06114(8) 0.54978(13) 0.0329(7) Uani 1 1 d U . .
H38D H 0.8868 0.0356 0.5436 0.049 Uiso 1 1 d R . .
H38C H 0.9792 0.0563 0.5851 0.039 Uiso 1 1 d R . .
O39 O 0.8195(2) 0.99553(10) 0.48260(15) 0.0564(9) Uani 1 1 d DU . .
H39C H 0.7570 0.9872 0.4925 0.085 Uiso 1 1 d R . .
O40 O 0.5171(2) 0.01988(11) 0.36159(15) 0.0578(9) Uani 1 1 d DU . .
H40B H 0.4968(13) -0.0064(3) 0.3625(9) 0.087 Uiso 1 1 d D . .
H39B H 0.829(2) 0.9838(8) 0.4469(7) 0.087 Uiso 1 1 d D . .
H40A H 0.5287(16) 0.0286(6) 0.3243(6) 0.087 Uiso 1 1 d D . .
H37A H 0.9463(5) 0.3944(5) 0.3994(16) 0.087 Uiso 1 1 d D . .
H37B H 1.0473(6) 0.4001(7) 0.3925(11) 0.087 Uiso 1 1 d D . .
H32B H 0.9609(14) 0.1179(3) 0.5273(11) 0.087 Uiso 1 1 d D . .

loop_
_atom_site_aniso_label
_atom_site_aniso_U_11
_atom_site_aniso_U_22
_atom_site_aniso_U_33
_atom_site_aniso_U_23
_atom_site_aniso_U_13
_atom_site_aniso_U_12
Eu1 0.01045(7) 0.01578(8) 0.01574(9) -0.00288(6) 0.00320(7) -0.00054(6)
Eu2 0.00722(7) 0.03147(9) 0.01178(9) 0.00582(7) 0.00415(7) 0.00190(6)
Cu1 0.00624(16) 0.01546(18) 0.0230(2) -0.00726(16) 0.00579(16) -0.00126(14)
Cu2 0.00669(17) 0.01005(17) 0.0190(2) 0.00181(15) 0.00636(16) 0.00009(13)
Cu3 0.00595(16) 0.01368(18) 0.0159(2) 0.00202(15) 0.00367(15) 0.00066(14)
O1 0.0271(13) 0.0256(12) 0.0203(13) -0.0052(10) 0.0019(11) -0.0115(10)
O2 0.0100(10) 0.0155(10) 0.0247(13) -0.0055(9) 0.0045(10) -0.0011(9)
O3 0.0096(10) 0.0238(11) 0.0181(13) -0.0019(10) 0.0007(10) -0.0040(9)
O4 0.0099(10) 0.0157(11) 0.0150(12) 0.0000(9) -0.0060(10) 0.0011(8)
O5 0.0113(10) 0.0175(11) 0.0192(12) 0.0003(9) 0.0045(10) -0.0001(9)
O6 0.0168(11) 0.0389(13) 0.0138(12) -0.0046(10) 0.0022(10) -0.0106(10)
O7 0.0208(12) 0.0193(11) 0.0221(14) -0.0041(10) -0.0009(11) 0.0064(10)
O8 0.0117(10) 0.0141(10) 0.0212(13) -0.0011(9) 0.0060(10) 0.0009(9)
O9 0.0160(12) 0.0729(18) 0.0183(14) -0.0171(13) 0.0067(11) -0.0046(13)
O10 0.0144(11) 0.0521(15) 0.0232(14) -0.0119(12) 0.0086(11) 0.0020(11)
O11 0.0071(10) 0.0160(11) 0.0311(14) -0.0106(10) 0.0027(10) -0.0026(9)
O12 0.0258(12) 0.0520(15) 0.0269(15) -0.0019(12) 0.0107(12) -0.0185(12)
O13 0.0099(10) 0.0163(10) 0.0255(13) 0.0029(10) 0.0058(10) -0.0017(9)
O14 0.0257(12) 0.0304(12) 0.0241(14) -0.0035(11) 0.0097(11) -0.0178(11)
O15 0.0118(10) 0.0409(13) 0.0158(13) 0.0115(11) 0.0022(10) -0.0017(10)
O16 0.0142(11) 0.0395(13) 0.0122(12) 0.0072(10) 0.0032(10) 0.0001(10)
O17 0.0150(7) 0.0181(7) 0.0199(8) 0.0028(6) 0.0029(6) -0.0003(6)
O18 0.0165(11) 0.0227(11) 0.0270(14) 0.0063(10) 0.0047(11) 0.0001(10)
O19 0.0113(10) 0.0202(11) 0.0317(14) 0.0025(10) 0.0130(10) 0.0001(9)
O20 0.0224(11) 0.0107(11) 0.0556(17) 0.0021(11) 0.0221(12) 0.0010(9)
O21 0.0142(11) 0.0417(14) 0.0249(14) 0.0168(11) 0.0097(10) 0.0092(10)
O22 0.0114(10) 0.0218(11) 0.0202(13) -0.0012(9) 0.0061(10) -0.0005(9)
O23 0.0138(10) 0.0198(11) 0.0307(14) -0.0008(10) 0.0079(10) -0.0040(9)
O24 0.0110(10) 0.0137(10) 0.0295(14) -0.0044(10) 0.0050(10) 0.0006(9)
O25 0.0212(12) 0.0388(14) 0.0181(13) 0.0027(11) 0.0045(11) -0.0070(10)
O26 0.0304(12) 0.0493(15) 0.0210(10) 0.0102(11) 0.0020(9) -0.0180(12)
O27 0.0271(13) 0.0202(12) 0.0246(14) -0.0041(10) -0.0053(12) 0.0015(10)
O28 0.0560(18) 0.0663(18) 0.043(2) -0.0214(16) -0.0233(17) 0.0396(16)
O29 0.0327(14) 0.0300(13) 0.0235(14) -0.0130(11) -0.0012(12) -0.0088(11)
O30 0.0253(12) 0.0199(12) 0.0319(15) 0.0001(11) 0.0086(11) 0.0022(10)
O31 0.0252(13) 0.0700(18) 0.0212(15) 0.0022(13) 0.0068(12) -0.0098(14)
O32 0.0266(12) 0.0497(15) 0.0193(14) -0.0010(12) 0.0147(11) 0.0024(12)
O33 0.0116(11) 0.0513(15) 0.0208(14) -0.0092(12) 0.0013(11) -0.0019(11)
O34 0.0268(12) 0.0260(12) 0.0359(15) 0.0085(11) 0.0129(12) 0.0035(11)
O35 0.0221(13) 0.0751(19) 0.0222(15) 0.0108(14) 0.0073(12) -0.0141(13)
O36 0.0188(18) 0.0148(18) 0.0141(19) 0.0012(15) 0.0072(16) 0.0027(16)
O36A 0.025(3) 0.035(3) 0.022(4) -0.017(3) -0.003(3) 0.008(3)
N1 0.0097(12) 0.0118(12) 0.0170(14) -0.0049(11) 0.0036(11) 0.0009(10)
N2 0.0105(12) 0.0129(12) 0.0218(15) -0.0042(11) 0.0080(11) -0.0030(10)
N3 0.0119(12) 0.0156(13) 0.0152(14) 0.0032(11) 0.0036(11) 0.0003(11)
N4 0.0113(12) 0.0129(12) 0.0158(14) 0.0006(11) 0.0038(11) 0.0008(10)
N5 0.0116(12) 0.0154(13) 0.0214(16) -0.0014(11) 0.0096(12) 0.0014(11)
N6 0.0134(13) 0.0161(13) 0.0340(18) 0.0057(12) 0.0098(13) 0.0036(11)
C1 0.0129(8) 0.0133(8) 0.0152(8) -0.0007(7) 0.0021(7) 0.0000(7)
C2 0.0127(14) 0.0179(15) 0.0158(17) -0.0069(13) 0.0050(13) -0.0026(13)
C3 0.0171(16) 0.0130(15) 0.032(2) -0.0019(14) 0.0011(16) -0.0017(13)
C4 0.0112(14) 0.0113(14) 0.0213(18) -0.0035(13) -0.0008(14) -0.0021(12)
C5 0.0088(14) 0.0178(15) 0.0114(16) -0.0025(13) 0.0037(13) 0.0011(12)
C6 0.0093(14) 0.0163(15) 0.0132(16) -0.0001(13) 0.0043(13) 0.0009(12)
C7 0.0129(14) 0.0226(16) 0.0065(15) -0.0032(13) 0.0051(13) -0.0022(13)
C8 0.0117(14) 0.0100(14) 0.0193(18) -0.0063(13) 0.0040(14) 0.0009(12)
C9 0.0144(8) 0.0147(8) 0.0143(8) 0.0008(7) 0.0028(7) -0.0005(7)
C10 0.0082(14) 0.0168(15) 0.0174(17) -0.0054(13) 0.0038(13) -0.0014(12)
C11 0.0156(15) 0.0134(15) 0.0178(17) -0.0052(13) 0.0066(14) 0.0011(13)
C12 0.0118(14) 0.0131(15) 0.0206(18) -0.0053(13) 0.0071(14) 0.0014(12)
C13 0.0133(14) 0.0125(14) 0.0152(17) 0.0002(12) 0.0068(13) -0.0025(12)
C14 0.0121(14) 0.0121(15) 0.0197(18) -0.0032(13) 0.0042(14) -0.0059(12)
C15 0.0107(15) 0.0247(17) 0.0198(19) -0.0025(14) 0.0050(14) -0.0037(13)
C16 0.0128(14) 0.0207(16) 0.0107(16) 0.0048(13) 0.0016(13) 0.0014(13)
C17 0.0145(8) 0.0154(8) 0.0148(9) 0.0000(7) 0.0023(7) -0.0002(7)
C18 0.0187(8) 0.0208(8) 0.0209(9) -0.0006(7) 0.0046(7) -0.0005(7)
C19 0.0232(8) 0.0253(9) 0.0252(9) -0.0023(7) 0.0053(7) -0.0011(7)
C20 0.0158(16) 0.0256(17) 0.0188(18) -0.0059(14) 0.0042(15) -0.0046(14)
C21 0.0113(15) 0.0223(17) 0.030(2) -0.0108(15) 0.0116(15) -0.0024(13)
C22 0.0149(8) 0.0161(8) 0.0156(9) 0.0012(7) 0.0007(7) 0.0005(7)
C23 0.0165(15) 0.0134(15) 0.0158(17) 0.0001(13) 0.0034(14) -0.0024(13)
C24 0.0201(16) 0.0228(17) 0.0210(19) 0.0121(14) 0.0051(15) -0.0028(14)
C25 0.0130(15) 0.0242(17) 0.0156(18) 0.0076(14) 0.0003(14) -0.0058(13)
C26 0.0154(15) 0.0138(15) 0.0130(16) 0.0024(13) 0.0067(13) 0.0015(12)
C27 0.0137(8) 0.0137(8) 0.0131(8) -0.0010(7) 0.0019(7) 0.0005(7)
C28 0.0162(15) 0.0157(15) 0.0131(17) -0.0027(13) 0.0018(14) -0.0027(13)
C29 0.0118(15) 0.0101(15) 0.033(2) 0.0017(14) 0.0070(15) -0.0010(12)
C30 0.0116(15) 0.0157(16) 0.035(2) 0.0075(14) 0.0085(15) 0.0025(13)
C31 0.0184(16) 0.0117(15) 0.038(2) 0.0017(15) 0.0087(16) 0.0024(13)
C32 0.0090(14) 0.0180(16) 0.033(2) 0.0023(15) 0.0071(15) 0.0023(13)
C33 0.0103(14) 0.0186(16) 0.031(2) 0.0062(15) 0.0078(14) 0.0026(13)
C34 0.0147(15) 0.0186(16) 0.031(2) 0.0073(15) 0.0123(15) 0.0027(13)
C35 0.0139(15) 0.0229(17) 0.028(2) 0.0092(15) 0.0095(15) 0.0039(14)
C36 0.0185(16) 0.0122(15) 0.027(2) 0.0035(14) 0.0078(15) -0.0024(13)
C37 0.0146(15) 0.0090(14) 0.0220(18) 0.0038(13) 0.0055(14) 0.0014(12)
C38 0.0120(15) 0.0198(16) 0.0190(19) -0.0007(14) 0.0036(14) 0.0011(13)
C39 0.0146(15) 0.0204(16) 0.026(2) -0.0008(14) 0.0101(15) -0.0034(13)
C40 0.0160(15) 0.0202(16) 0.0210(19) -0.0050(14) 0.0040(14) -0.0031(14)
C41 0.0147(8) 0.0144(8) 0.0163(9) -0.0001(7) 0.0027(7) 0.0001(7)
C42 0.0093(14) 0.0110(15) 0.029(2) -0.0071(14) 0.0049(14) 0.0018(12)
O37 0.0207(11) 0.0263(11) 0.0179(12) -0.0037(10) 0.0054(10) -0.0088(10)
O38 0.0296(13) 0.0386(13) 0.0304(14) -0.0132(11) 0.0043(12) -0.0122(11)
O39 0.0718(18) 0.0645(17) 0.0364(16) -0.0091(14) 0.0197(15) -0.0399(15)
O40 0.0503(17) 0.088(2) 0.0393(17) 0.0202(16) 0.0198(15) 0.0121(16)

loop_
_atom_type_symbol
_atom_type_description
_atom_type_scat_dispersion_real
_atom_type_scat_dispersion_imag
_atom_type_scat_source
C C 0.0033 0.0016 'International Tables Vol C Tables 4.2.6.8 and 6.1.1.4'
H H 0.0000 0.0000 'International Tables Vol C Tables 4.2.6.8 and 6.1.1.4'
N N 0.0061 0.0033 'International Tables Vol C Tables 4.2.6.8 and 6.1.1.4'
O O 0.0106 0.0060 'International Tables Vol C Tables 4.2.6.8 and 6.1.1.4'
Cu Cu 0.3201 1.2651 'International Tables Vol C Tables 4.2.6.8 and 6.1.1.4'
Eu Eu -0.1578 3.6682 'International Tables Vol C Tables 4.2.6.8 and 6.1.1.4'

loop_
_geom_angle_atom_site_label_1
_geom_angle_atom_site_label_2
_geom_angle_atom_site_label_3
_geom_angle
_geom_angle_site_symmetry_1
_geom_angle_site_symmetry_3
O29 Eu1 O28 70.73(9) . .
O29 Eu1 O30 76.65(8) . .
O28 Eu1 O30 139.49(9) . .
O29 Eu1 O26 78.12(9) . .
O28 Eu1 O26 74.86(10) . .
O30 Eu1 O26 75.48(8) . .
O29 Eu1 O20 84.34(9) . 2_645
O28 Eu1 O20 77.84(10) . 2_645
O30 Eu1 O20 122.49(7) . 2_645
O26 Eu1 O20 151.17(9) . 2_645
O29 Eu1 O27 137.66(8) . .
O28 Eu1 O27 68.01(9) . .
O30 Eu1 O27 144.50(8) . .
O26 Eu1 O27 99.69(9) . .
O20 Eu1 O27 78.22(8) 2_645 .
O29 Eu1 O6 139.20(8) . .
O28 Eu1 O6 118.42(10) . .
O30 Eu1 O6 73.63(8) . .
O26 Eu1 O6 67.86(8) . .
O20 Eu1 O6 135.54(8) 2_645 .
O27 Eu1 O6 72.11(8) . .
O29 Eu1 O5 146.62(7) . .
O28 Eu1 O5 138.40(9) . .
O30 Eu1 O5 80.89(8) . .
O26 Eu1 O5 119.57(8) . .
O20 Eu1 O5 87.30(8) 2_645 .
O27 Eu1 O5 71.00(7) . .
O6 Eu1 O5 52.21(8) . .
O29 Eu1 O19 74.58(8) . 2_645
O28 Eu1 O19 121.13(9) . 2_645
O30 Eu1 O19 70.17(7) . 2_645
O26 Eu1 O19 139.98(8) . 2_645
O20 Eu1 O19 52.46(7) 2_645 2_645
O27 Eu1 O19 120.19(8) . 2_645
O6 Eu1 O19 119.06(7) . 2_645
O5 Eu1 O19 74.73(7) . 2_645
O29 Eu1 C35 77.10(9) . 2_645
O28 Eu1 C35 99.44(11) . 2_645
O30 Eu1 C35 95.96(9) . 2_645
O26 Eu1 C35 155.06(9) . 2_645
O20 Eu1 C35 26.54(8) 2_645 2_645
O27 Eu1 C35 100.49(9) . 2_645
O6 Eu1 C35 132.93(9) . 2_645
O5 Eu1 C35 81.07(9) . 2_645
O19 Eu1 C35 25.96(8) 2_645 2_645
O29 Eu1 C8 152.41(8) . .
O28 Eu1 C8 133.03(9) . .
O30 Eu1 C8 75.78(8) . .
O26 Eu1 C8 93.80(9) . .
O20 Eu1 C8 111.72(9) 2_645 .
O27 Eu1 C8 69.41(8) . .
O6 Eu1 C8 26.19(8) . .
O5 Eu1 C8 26.02(8) . .
O19 Eu1 C8 97.01(8) 2_645 .
C35 Eu1 C8 106.93(10) 2_645 .
O29 Eu1 H26A 76.2(2) . .
O28 Eu1 H26A 58.24(18) . .
O30 Eu1 H26A 91.4(2) . .
O26 Eu1 H26A 16.82(17) . .
O20 Eu1 H26A 135.64(17) 2_645 .
O27 Eu1 H26A 90.0(2) . .
O6 Eu1 H26A 77.3(2) . .
O5 Eu1 H26A 129.1(2) . .
O19 Eu1 H26A 148.3(3) 2_645 .
C35 Eu1 H26A 149.8(2) 2_645 .
C8 Eu1 H26A 103.3(2) . .
O16 Eu2 O32 77.37(8) . .
O16 Eu2 O35 73.32(8) . .
O32 Eu2 O35 72.99(9) . .
O16 Eu2 O4 140.15(7) . 3_756
O32 Eu2 O4 100.06(8) . 3_756
O35 Eu2 O4 68.11(8) . 3_756
O16 Eu2 O34 82.15(8) . .
O32 Eu2 O34 144.96(8) . .
O35 Eu2 O34 74.04(9) . .
O4 Eu2 O34 78.16(7) 3_756 .
O16 Eu2 O33 95.59(8) . .
O32 Eu2 O33 70.11(8) . .
O35 Eu2 O33 142.98(9) . .
O4 Eu2 O33 121.31(7) 3_756 .
O34 Eu2 O33 140.69(8) . .
O16 Eu2 O22 124.28(7) . .
O32 Eu2 O22 142.99(8) . .
O35 Eu2 O22 138.05(8) . .
O4 Eu2 O22 81.49(8) 3_756 .
O34 Eu2 O22 71.89(7) . .
O33 Eu2 O22 77.56(8) . .
O16 Eu2 O21 73.57(8) . .
O32 Eu2 O21 126.55(8) . .
O35 Eu2 O21 135.35(9) . .
O4 Eu2 O21 130.53(8) 3_756 .
O34 Eu2 O21 72.51(8) . .
O33 Eu2 O21 69.29(8) . .
O22 Eu2 O21 52.03(8) . .
O16 Eu2 O3 151.35(8) . 3_756
O32 Eu2 O3 74.52(8) . 3_756
O35 Eu2 O3 103.22(8) . 3_756
O4 Eu2 O3 52.40(6) 3_756 3_756
O34 Eu2 O3 124.99(8) . 3_756
O33 Eu2 O3 69.72(7) . 3_756
O22 Eu2 O3 77.80(7) . 3_756
O21 Eu2 O3 120.04(7) . 3_756
O16 Eu2 C7 153.93(8) . 3_756
O32 Eu2 C7 84.69(9) . 3_756
O35 Eu2 C7 83.49(9) . 3_756
O4 Eu2 C7 26.41(8) 3_756 3_756
O34 Eu2 C7 103.07(8) . 3_756
O33 Eu2 C7 95.90(8) . 3_756
O22 Eu2 C7 81.12(8) . 3_756
O21 Eu2 C7 132.47(8) . 3_756
O3 Eu2 C7 26.25(8) 3_756 3_756
O16 Eu2 C36 98.91(9) . .
O32 Eu2 C36 140.60(9) . .
O35 Eu2 C36 144.29(9) . .
O4 Eu2 C36 106.40(9) 3_756 .
O34 Eu2 C36 70.35(8) . .
O33 Eu2 C36 71.29(8) . .
O22 Eu2 C36 26.14(8) . .
O21 Eu2 C36 25.89(9) . .
O3 Eu2 C36 99.22(8) 3_756 .
C7 Eu2 C36 106.93(9) 3_756 .
O16 Eu2 H35B 66.9(3) . .
O32 Eu2 H35B 87.2(3) . .
O35 Eu2 H35B 16.87(17) . .
O4 Eu2 H35B 73.3(3) 3_756 .
O34 Eu2 H35B 58.5(2) . .
O33 Eu2 H35B 154.3(3) . .
O22 Eu2 H35B 127.5(3) . .
O21 Eu2 H35B 119.40(18) . .
O3 Eu2 H35B 116.7(2) 3_756 .
C7 Eu2 H35B 93.7(3) 3_756 .
C36 Eu2 H35B 128.0(2) . .
O16 Eu2 H32B 90.6(4) . .
O32 Eu2 H32B 17.6(3) . .
O35 Eu2 H32B 87.8(3) . .
O4 Eu2 H32B 97.5(4) 3_756 .
O34 Eu2 H32B 161.7(3) . .
O33 Eu2 H32B 56.5(3) . .
O22 Eu2 H32B 125.4(3) . .
O21 Eu2 H32B 121.5(4) . .
O3 Eu2 H32B 60.8(4) 3_756 .
C7 Eu2 H32B 76.6(4) 3_756 .
C36 Eu2 H32B 127.6(3) . .
H35B Eu2 H32B 103.3(4) . .
O2 Cu1 O11 175.86(10) . 1_655
O2 Cu1 N2 88.44(9) . .
O11 Cu1 N2 92.26(9) 1_655 .
O2 Cu1 N6 89.53(9) . 2_745
O11 Cu1 N6 89.64(9) 1_655 2_745
N2 Cu1 N6 177.30(11) . 2_745
O2 Cu1 O31 94.36(10) . .
O11 Cu1 O31 89.70(10) 1_655 .
N2 Cu1 O31 91.30(11) . .
N6 Cu1 O31 90.64(11) 2_745 .
N4 Cu2 N3 170.08(11) . .
N4 Cu2 O8 87.61(9) . .
N3 Cu2 O8 93.53(9) . .
N4 Cu2 O24 91.62(9) . 4_565
N3 Cu2 O24 86.43(9) . 4_565
O8 Cu2 O24 175.19(10) . 4_565
N4 Cu2 O25 97.12(10) . .
N3 Cu2 O25 92.73(10) . .
O8 Cu2 O25 90.04(9) . .
O24 Cu2 O25 94.76(10) 4_565 .
O13 Cu3 O17 166.54(10) . .
O13 Cu3 N5 90.20(10) . 4_665
O17 Cu3 N5 88.14(10) . 4_665
O13 Cu3 N1 91.29(9) . 2_655
O17 Cu3 N1 90.53(9) . 2_655
N5 Cu3 N1 178.42(11) 4_665 2_655
O13 Cu3 O36 104.23(11) . .
O17 Cu3 O36 89.20(11) . .
N5 Cu3 O36 93.22(12) 4_665 .
N1 Cu3 O36 85.91(12) 2_655 .
O13 Cu3 O36A 83.36(19) . .
O17 Cu3 O36A 109.86(19) . .
N5 Cu3 O36A 86.40(18) 4_665 .
N1 Cu3 O36A 93.25(18) 2_655 .
O36 Cu3 O36A 22.01(18) . .
C1 O2 Cu1 118.0(2) . .
C7 O3 Eu2 90.28(18) . 3_756
C7 O4 Eu2 94.66(17) . 3_756
C8 O5 Eu1 91.98(19) . .
C8 O6 Eu1 93.85(18) . .
C14 O8 Cu2 108.62(19) . .
C21 O11 Cu1 113.2(2) . 1_455
C22 O13 Cu3 120.12(19) . .
C28 O16 Eu2 140.5(2) . .
C29 O17 Cu3 121.6(2) . .
C35 O19 Eu1 90.56(19) . 2_655
C35 O20 Eu1 94.73(19) . 2_655
C36 O21 Eu2 93.04(19) . .
C36 O22 Eu2 92.8(2) . .
C42 O24 Cu2 111.7(2) . 4_666
Cu2 O25 H25A 109.3 . .
Cu2 O25 H25B 109.4 . .
H25A O25 H25B 109.5 . .
Eu1 O26 H26A 107.2(6) . .
Eu1 O26 H26B 114.9(18) . .
H26A O26 H26B 117.2(14) . .
Eu1 O27 H27A 110.6 . .
Eu1 O27 H27B 111.1(18) . .
H27A O27 H27B 106.5 . .
Eu1 O28 H28A 109.2 . .
Eu1 O28 H28C 109.0 . .
H28A O28 H28C 109.5 . .
Eu1 O29 H29C 109.3 . .
Eu1 O29 H29B 157(3) . .
H29C O29 H29B 81.2 . .
Eu1 O30 H30B 108.5 . .
Eu1 O30 H30A 123.4(11) . .
H30B O30 H30A 107.0 . .
Cu1 O31 H31A 109.1 . .
Cu1 O31 H31B 109.1 . .
H31A O31 H31B 109.5 . .
Eu2 O32 H32A 125.7(11) . .
Eu2 O32 H32B 103.5(14) . .
H32A O32 H32B 116.5(13) . .
Eu2 O33 H33B 109.0 . .
Eu2 O33 H33A 118.5(10) . .
H33B O33 H33A 105.2 . .
Eu2 O34 H34A 108.8 . .
Eu2 O34 H34B 121.2(15) . .
H34A O34 H34B 107.3 . .
Eu2 O35 H35A 136.4(9) . .
Eu2 O35 H35B 106.2(7) . .
H35A O35 H35B 117.4(11) . .
C5 N1 C4 117.4(3) . .
C5 N1 Cu3 118.0(2) . 2_645
C4 N1 Cu3 124.5(2) . 2_645
C11 N2 C10 118.7(3) . .
C11 N2 Cu1 125.2(2) . .
C10 N2 Cu1 115.9(2) . .
C18 N3 C17 118.3(3) . .
C18 N3 Cu2 122.4(2) . .
C17 N3 Cu2 118.7(2) . .
C26 N4 C25 117.9(3) . .
C26 N4 Cu2 120.2(2) . .
C25 N4 Cu2 121.4(2) . .
C38 N5 C39 117.9(3) . .
C38 N5 Cu3 117.1(2) . 4_566
C39 N5 Cu3 124.7(2) . 4_566
C33 N6 C32 117.6(3) . .
C33 N6 Cu1 118.3(2) . 2_755
C32 N6 Cu1 124.1(2) . 2_755
O1 C1 O2 125.2(3) . .
O1 C1 C2 119.8(3) . .
O2 C1 C2 114.7(3) . .
C3 C2 C6 117.9(3) . .
C3 C2 C1 119.2(3) . .
C6 C2 C1 122.9(3) . .
C4 C3 C2 120.6(3) . .
C4 C3 H3 119.7 . .
C2 C3 H3 119.7 . .
N1 C4 C3 122.0(3) . .
N1 C4 H4 119.0 . .
C3 C4 H4 119.0 . .
N1 C5 C6 124.9(3) . .
N1 C5 H5 117.6 . .
C6 C5 H5 117.6 . .
C5 C6 C2 117.1(3) . .
C5 C6 C7 119.3(3) . .
C2 C6 C7 123.6(3) . .
O3 C7 O4 121.5(3) . .
O3 C7 C6 120.5(3) . .
O4 C7 C6 118.1(3) . .
O3 C7 Eu2 63.47(16) . 3_756
O4 C7 Eu2 58.93(15) . 3_756
C6 C7 Eu2 170.2(2) . 3_756
O5 C8 O6 122.0(3) . .
O5 C8 C9 119.7(3) . .
O6 C8 C9 118.2(3) . .
O5 C8 Eu1 62.00(16) . .
O6 C8 Eu1 59.95(16) . .
C9 C8 Eu1 176.4(2) . .
C10 C9 C13 118.8(3) . .
C10 C9 C8 117.7(3) . .
C13 C9 C8 123.5(3) . .
N2 C10 C9 122.9(3) . .
N2 C10 H10 118.6 . .
C9 C10 H10 118.6 . .
N2 C11 C12 121.2(3) . .
N2 C11 H11 119.4 . .
C12 C11 H11 119.4 . .
C13 C12 C11 120.3(3) . .
C13 C12 H12 119.8 . .
C11 C12 H12 119.8 . .
C12 C13 C9 118.1(3) . .
C12 C13 C14 122.7(3) . .
C9 C13 C14 118.8(3) . .
O7 C14 O8 125.5(3) . .
O7 C14 C13 116.5(3) . .
O8 C14 C13 117.9(3) . .
O10 C15 O9 125.9(3) . .
O10 C15 C16 116.6(3) . .
O9 C15 C16 117.4(3) . .
C20 C16 C17 118.3(3) . .
C20 C16 C15 123.0(3) . .
C17 C16 C15 118.6(3) . .
N3 C17 C16 123.4(3) . .
N3 C17 H17 118.3 . .
C16 C17 H17 118.3 . .
N3 C18 C19 122.3(3) . .
N3 C18 H18 118.8 . .
C19 C18 H18 118.8 . .
C18 C19 C20 120.0(3) . .
C18 C19 H19 120.0 . .
C20 C19 H19 120.0 . .
C16 C20 C19 117.7(3) . .
C16 C20 C21 123.0(3) . .
C19 C20 C21 119.3(3) . .
O12 C21 O11 125.0(3) . .
O12 C21 C20 119.8(3) . .
O11 C21 C20 115.1(3) . .
O14 C22 O13 125.7(3) . .
O14 C22 C23 116.9(3) . .
O13 C22 C23 117.3(3) . .
C24 C23 C27 118.2(3) . .
C24 C23 C22 118.0(3) . .
C27 C23 C22 123.5(3) . .
C23 C24 C25 120.1(3) . .
C23 C24 H24 120.0 . .
C25 C24 H24 120.0 . .
N4 C25 C24 121.9(3) . .
N4 C25 H25 119.1 . .
C24 C25 H25 119.1 . .
N4 C26 C27 123.2(3) . .
N4 C26 H26 118.4 . .
C27 C26 H26 118.4 . .
C26 C27 C23 118.9(3) . .
C26 C27 C28 118.6(3) . .
C23 C27 C28 122.5(3) . .
O15 C28 O16 125.9(3) . .
O15 C28 C27 117.9(3) . .
O16 C28 C27 116.2(3) . .
O18 C29 O17 125.1(3) . .
O18 C29 C30 118.4(3) . .
O17 C29 C30 116.3(3) . .
C34 C30 C31 118.2(3) . .
C34 C30 C29 123.0(3) . .
C31 C30 C29 118.6(3) . .
C32 C31 C30 120.0(3) . .
C32 C31 H31 120.0 . .
C30 C31 H31 120.0 . .
N6 C32 C31 122.3(3) . .
N6 C32 H32 118.9 . .
C31 C32 H32 118.9 . .
N6 C33 C34 123.1(3) . .
N6 C33 H33 118.4 . .
C34 C33 H33 118.5 . .
C30 C34 C33 118.8(3) . .
C30 C34 C35 123.1(3) . .
C33 C34 C35 118.1(3) . .
O19 C35 O20 122.0(3) . .
O19 C35 C34 120.3(3) . .
O20 C35 C34 117.6(3) . .
O19 C35 Eu1 63.47(17) . 2_655
O20 C35 Eu1 58.73(17) . 2_655
C34 C35 Eu1 175.1(2) . 2_655
O21 C36 O22 122.1(3) . .
O21 C36 C37 119.3(3) . .
O22 C36 C37 118.5(3) . .
O21 C36 Eu2 61.06(17) . .
O22 C36 Eu2 61.06(18) . .
C37 C36 Eu2 175.9(2) . .
C38 C37 C41 118.5(3) . .
C38 C37 C36 118.1(3) . .
C41 C37 C36 123.4(3) . .
N5 C38 C37 122.8(3) . .
N5 C38 H38 118.6 . .
C37 C38 H38 118.6 . .
N5 C39 C40 123.1(3) . .
N5 C39 H39 118.5 . .
C40 C39 H39 118.5 . .
C39 C40 C41 118.8(3) . .
C39 C40 H40 120.6 . .
C41 C40 H40 120.6 . .
C40 C41 C37 118.9(3) . .
C40 C41 C42 121.1(3) . .
C37 C41 C42 119.7(3) . .
O23 C42 O24 125.4(3) . .
O23 C42 C41 118.2(3) . .
O24 C42 C41 116.4(3) . .
H37A O37 H37B 115.6(16) . .
H38D O38 H38C 109.5 . .
H39C O39 H39B 109.8 . .
H40B O40 H40A 115.1(14) . .

loop_
_geom_bond_atom_site_label_1
_geom_bond_atom_site_label_2
_geom_bond_distance
_geom_bond_site_symmetry_2
Eu1 O29 2.415(2) .
Eu1 O28 2.417(3) .
Eu1 O30 2.420(2) .
Eu1 O26 2.431(3) .
Eu1 O20 2.436(2) 2_645
Eu1 O27 2.440(2) .
Eu1 O6 2.482(2) .
Eu1 O5 2.528(2) .
Eu1 O19 2.541(2) 2_645
Eu1 C35 2.840(3) 2_645
Eu1 C8 2.861(3) .
Eu1 H26A 2.802(8) .
Eu2 O16 2.363(2) .
Eu2 O32 2.406(2) .
Eu2 O35 2.439(3) .
Eu2 O4 2.443(2) 3_756
Eu2 O34 2.452(2) .
Eu2 O33 2.460(2) .
Eu2 O22 2.514(2) .
Eu2 O21 2.514(2) .
Eu2 O3 2.544(2) 3_756
Eu2 C7 2.843(3) 3_756
Eu2 C36 2.869(4) .
Eu2 H35B 2.794(9) .
Eu2 H32B 2.734(18) .
Cu1 O2 1.979(2) .
Cu1 O11 1.985(2) 1_655
Cu1 N2 2.013(3) .
Cu1 N6 2.023(3) 2_745
Cu1 O31 2.294(3) .
Cu2 N4 1.987(2) .
Cu2 N3 1.999(3) .
Cu2 O8 2.009(2) .
Cu2 O24 2.026(2) 4_565
Cu2 O25 2.237(3) .
Cu3 O13 1.985(2) .
Cu3 O17 1.990(2) .
Cu3 N5 1.991(3) 4_665
Cu3 N1 2.008(2) 2_655
Cu3 O36 2.247(4) .
Cu3 O36A 2.249(6) .
O1 C1 1.227(4) .
O2 C1 1.285(4) .
O3 C7 1.257(4) .
O3 Eu2 2.544(2) 3_756
O4 C7 1.269(4) .
O4 Eu2 2.443(2) 3_756
O5 C8 1.256(4) .
O6 C8 1.266(4) .
O7 C14 1.244(4) .
O8 C14 1.266(4) .
O9 C15 1.258(4) .
O10 C15 1.249(4) .
O11 C21 1.274(4) .
O11 Cu1 1.985(2) 1_455
O12 C21 1.236(4) .
O13 C22 1.269(4) .
O14 C22 1.246(4) .
O15 C28 1.245(4) .
O16 C28 1.254(4) .
O17 C29 1.271(4) .
O18 C29 1.245(4) .
O19 C35 1.244(4) .
O19 Eu1 2.541(2) 2_655
O20 C35 1.274(4) .
O20 Eu1 2.436(2) 2_655
O21 C36 1.255(4) .
O22 C36 1.265(4) .
O23 C42 1.240(4) .
O24 C42 1.275(4) .
O24 Cu2 2.026(2) 4_666
O25 H25A 0.9798 .
O25 H25B 0.9799 .
O26 H26A 0.849(7) .
O26 H26B 0.851(8) .
O27 H27A 0.9600 .
O27 H27B 0.846(8) .
O28 H28A 0.9603 .
O28 H28C 0.9599 .
O29 H29C 0.9600 .
O29 H29B 0.842(9) .
O30 H30B 0.9600 .
O30 H30A 0.840(7) .
O31 H31A 0.9597 .
O31 H31B 0.9598 .
O32 H32A 0.850(8) .
O32 H32B 0.852(8) .
O33 H33B 0.9600 .
O33 H33A 0.857(8) .
O34 H34A 0.9604 .
O34 H34B 0.841(8) .
O35 H35A 0.851(8) .
O35 H35B 0.844(6) .
N1 C5 1.338(4) .
N1 C4 1.342(4) .
N1 Cu3 2.008(2) 2_645
N2 C11 1.341(4) .
N2 C10 1.343(4) .
N3 C18 1.330(4) .
N3 C17 1.337(4) .
N4 C26 1.347(4) .
N4 C25 1.351(4) .
N5 C38 1.345(4) .
N5 C39 1.350(4) .
N5 Cu3 1.991(3) 4_566
N6 C33 1.346(4) .
N6 C32 1.348(4) .
N6 Cu1 2.023(3) 2_755
C1 C2 1.514(4) .
C2 C3 1.391(4) .
C2 C6 1.403(4) .
C3 C4 1.379(4) .
C3 H3 0.9500 .
C4 H4 0.9500 .
C5 C6 1.390(4) .
C5 H5 0.9500 .
C6 C7 1.494(4) .
C7 Eu2 2.843(3) 3_756
C8 C9 1.498(4) .
C9 C10 1.381(4) .
C9 C13 1.389(4) .
C10 H10 0.9500 .
C11 C12 1.386(4) .
C11 H11 0.9500 .
C12 C13 1.383(4) .
C12 H12 0.9500 .
C13 C14 1.522(4) .
C15 C16 1.510(5) .
C16 C20 1.383(5) .
C16 C17 1.390(4) .
C17 H17 0.9500 .
C18 C19 1.368(5) .
C18 H18 0.9500 .
C19 C20 1.408(5) .
C19 H19 0.9500 .
C20 C21 1.505(4) .
C22 C23 1.508(4) .
C23 C24 1.380(5) .
C23 C27 1.396(4) .
C24 C25 1.384(4) .
C24 H24 0.9500 .
C25 H25 0.9500 .
C26 C27 1.376(4) .
C26 H26 0.9500 .
C27 C28 1.511(4) .
C29 C30 1.522(4) .
C30 C34 1.378(4) .
C30 C31 1.390(5) .
C31 C32 1.373(4) .
C31 H31 0.9500 .
C32 H32 0.9500 .
C33 C34 1.388(4) .
C33 H33 0.9500 .
C34 C35 1.502(5) .
C35 Eu1 2.840(3) 2_655
C36 C37 1.497(5) .
C37 C38 1.393(4) .
C37 C41 1.398(5) .
C38 H38 0.9500 .
C39 C40 1.383(4) .
C39 H39 0.9500 .
C40 C41 1.389(5) .
C40 H40 0.9500 .
C41 C42 1.517(4) .
O37 H37A 0.854(8) .
O37 H37B 0.856(9) .
O38 H38D 0.9600 .
O38 H38C 0.9599 .
O39 H39C 0.9600 .
O39 H39B 0.848(10) .
O40 H40B 0.856(8) .
O40 H40A 0.851(9) .

loop_
_geom_torsion_atom_site_label_1
_geom_torsion_atom_site_label_2
_geom_torsion_atom_site_label_3
_geom_torsion_atom_site_label_4
_geom_torsion
_geom_torsion_site_symmetry_1
_geom_torsion_site_symmetry_4
O11 Cu1 O2 C1 40.9(13) 1_655 .
N2 Cu1 O2 C1 -58.9(2) . .
N6 Cu1 O2 C1 119.3(2) 2_745 .
O31 Cu1 O2 C1 -150.1(2) . .
O29 Eu1 O5 C8 124.25(19) . .
O28 Eu1 O5 C8 -92.0(2) . .
O30 Eu1 O5 C8 76.20(17) . .
O26 Eu1 O5 C8 8.72(19) . .
O20 Eu1 O5 C8 -160.28(17) 2_645 .
O27 Eu1 O5 C8 -81.81(17) . .
O6 Eu1 O5 C8 -0.10(16) . .
O19 Eu1 O5 C8 147.99(17) 2_645 .
C35 Eu1 O5 C8 173.77(18) 2_645 .
O29 Eu1 O6 C8 -135.87(18) . .
O28 Eu1 O6 C8 131.11(18) . .
O30 Eu1 O6 C8 -90.99(18) . .
O26 Eu1 O6 C8 -171.6(2) . .
O20 Eu1 O6 C8 29.0(2) 2_645 .
O27 Eu1 O6 C8 79.58(18) . .
O5 Eu1 O6 C8 0.10(16) . .
O19 Eu1 O6 C8 -35.6(2) 2_645 .
C35 Eu1 O6 C8 -8.2(2) 2_645 .
N4 Cu2 O8 C14 -73.9(2) . .
N3 Cu2 O8 C14 96.3(2) . .
O24 Cu2 O8 C14 7.0(11) 4_565 .
O25 Cu2 O8 C14 -171.01(19) . .
O17 Cu3 O13 C22 35.6(5) . .
N5 Cu3 O13 C22 118.5(2) 4_665 .
N1 Cu3 O13 C22 -62.0(2) 2_655 .
O36 Cu3 O13 C22 -148.2(2) . .
O36A Cu3 O13 C22 -155.2(3) . .
O32 Eu2 O16 C28 -48.3(3) . .
O35 Eu2 O16 C28 27.5(3) . .
O4 Eu2 O16 C28 42.3(4) 3_756 .
O34 Eu2 O16 C28 103.1(3) . .
O33 Eu2 O16 C28 -116.4(3) . .
O22 Eu2 O16 C28 164.8(3) . .
O21 Eu2 O16 C28 177.1(3) . .
O3 Eu2 O16 C28 -59.6(4) 3_756 .
C7 Eu2 O16 C28 -0.6(4) 3_756 .
C36 Eu2 O16 C28 171.7(3) . .
O13 Cu3 O17 C29 26.0(5) . .
N5 Cu3 O17 C29 -57.1(2) 4_665 .
N1 Cu3 O17 C29 123.7(2) 2_655 .
O36 Cu3 O17 C29 -150.4(2) . .
O36A Cu3 O17 C29 -142.6(3) . .
O16 Eu2 O21 C36 -167.7(2) . .
O32 Eu2 O21 C36 132.48(19) . .
O35 Eu2 O21 C36 -124.08(19) . .
O4 Eu2 O21 C36 -24.4(2) 3_756 .
O34 Eu2 O21 C36 -80.90(19) . .
O33 Eu2 O21 C36 89.62(19) . .
O22 Eu2 O21 C36 -0.55(17) . .
O3 Eu2 O21 C36 39.9(2) 3_756 .
C7 Eu2 O21 C36 11.0(2) 3_756 .
O16 Eu2 O22 C36 15.5(2) . .
O32 Eu2 O22 C36 -102.2(2) . .
O35 Eu2 O22 C36 119.34(19) . .
O4 Eu2 O22 C36 162.41(18) 3_756 .
O34 Eu2 O22 C36 82.15(18) . .
O33 Eu2 O22 C36 -72.77(18) . .
O21 Eu2 O22 C36 0.54(17) . .
O3 Eu2 O22 C36 -144.38(18) 3_756 .
C7 Eu2 O22 C36 -170.88(18) 3_756 .
O2 Cu1 N2 C11 125.4(3) . .
O11 Cu1 N2 C11 -50.5(3) 1_655 .
N6 Cu1 N2 C11 84(2) 2_745 .
O31 Cu1 N2 C11 -140.2(3) . .
O2 Cu1 N2 C10 -49.8(2) . .
O11 Cu1 N2 C10 134.2(2) 1_655 .
N6 Cu1 N2 C10 -91(2) 2_745 .
O31 Cu1 N2 C10 44.5(2) . .
N4 Cu2 N3 C18 42.7(7) . .
O8 Cu2 N3 C18 -53.6(3) . .
O24 Cu2 N3 C18 121.6(3) 4_565 .
O25 Cu2 N3 C18 -143.8(3) . .
N4 Cu2 N3 C17 -128.7(6) . .
O8 Cu2 N3 C17 135.0(2) . .
O24 Cu2 N3 C17 -49.8(2) 4_565 .
O25 Cu2 N3 C17 44.8(2) . .
N3 Cu2 N4 C26 -147.9(5) . .
O8 Cu2 N4 C26 -51.1(2) . .
O24 Cu2 N4 C26 133.7(2) 4_565 .
O25 Cu2 N4 C26 38.7(2) . .
N3 Cu2 N4 C25 24.0(7) . .
O8 Cu2 N4 C25 120.9(2) . .
O24 Cu2 N4 C25 -54.4(2) 4_565 .
O25 Cu2 N4 C25 -149.4(2) . .
Cu1 O2 C1 O1 -12.6(4) . .
Cu1 O2 C1 C2 162.02(19) . .
O1 C1 C2 C3 94.0(4) . .
O2 C1 C2 C3 -80.9(4) . .
O1 C1 C2 C6 -85.9(4) . .
O2 C1 C2 C6 99.2(4) . .
C6 C2 C3 C4 -0.5(5) . .
C1 C2 C3 C4 179.6(3) . .
C5 N1 C4 C3 1.3(5) . .
Cu3 N1 C4 C3 178.7(3) 2_645 .
C2 C3 C4 N1 0.5(5) . .
C4 N1 C5 C6 -3.2(5) . .
Cu3 N1 C5 C6 179.2(2) 2_645 .
N1 C5 C6 C2 3.2(5) . .
N1 C5 C6 C7 -177.3(3) . .
C3 C2 C6 C5 -1.2(5) . .
C1 C2 C6 C5 178.7(3) . .
C3 C2 C6 C7 179.3(3) . .
C1 C2 C6 C7 -0.8(5) . .
Eu2 O3 C7 O4 -10.9(3) 3_756 .
Eu2 O3 C7 C6 169.7(3) 3_756 .
Eu2 O4 C7 O3 11.4(3) 3_756 .
Eu2 O4 C7 C6 -169.2(2) 3_756 .
C5 C6 C7 O3 -179.5(3) . .
C2 C6 C7 O3 0.0(5) . .
C5 C6 C7 O4 1.1(4) . .
C2 C6 C7 O4 -179.4(3) . .
C5 C6 C7 Eu2 -68.5(13) . 3_756
C2 C6 C7 Eu2 110.9(12) . 3_756
Eu1 O5 C8 O6 0.2(3) . .
Eu1 O5 C8 C9 -176.4(2) . .
Eu1 O6 C8 O5 -0.2(3) . .
Eu1 O6 C8 C9 176.5(2) . .
O29 Eu1 C8 O5 -101.0(2) . .
O28 Eu1 C8 O5 114.81(18) . .
O30 Eu1 C8 O5 -98.44(17) . .
O26 Eu1 C8 O5 -172.41(17) . .
O20 Eu1 C8 O5 21.27(18) 2_645 .
O27 Eu1 C8 O5 88.66(17) . .
O6 Eu1 C8 O5 179.8(3) . .
O19 Eu1 C8 O5 -31.01(17) 2_645 .
C35 Eu1 C8 O5 -6.44(18) 2_645 .
O29 Eu1 C8 O6 79.2(3) . .
O28 Eu1 C8 O6 -65.0(2) . .
O30 Eu1 C8 O6 81.74(18) . .
O26 Eu1 C8 O6 7.77(18) . .
O20 Eu1 C8 O6 -158.55(17) 2_645 .
O27 Eu1 C8 O6 -91.16(18) . .
O5 Eu1 C8 O6 -179.8(3) . .
O19 Eu1 C8 O6 149.17(17) 2_645 .
C35 Eu1 C8 O6 173.74(17) 2_645 .
O29 Eu1 C8 C9 19(4) . .
O28 Eu1 C8 C9 -126(4) . .
O30 Eu1 C8 C9 21(4) . .
O26 Eu1 C8 C9 -53(4) . .
O20 Eu1 C8 C9 141(4) 2_645 .
O27 Eu1 C8 C9 -152(4) . .
O6 Eu1 C8 C9 -61(4) . .
O5 Eu1 C8 C9 120(4) . .
O19 Eu1 C8 C9 89(4) 2_645 .
C35 Eu1 C8 C9 113(4) 2_645 .
O5 C8 C9 C10 117.9(3) . .
O6 C8 C9 C10 -58.8(4) . .
Eu1 C8 C9 C10 0(4) . .
O5 C8 C9 C13 -59.9(4) . .
O6 C8 C9 C13 123.4(3) . .
Eu1 C8 C9 C13 -178(100) . .
C11 N2 C10 C9 -0.6(5) . .
Cu1 N2 C10 C9 175.0(2) . .
C13 C9 C10 N2 1.9(5) . .
C8 C9 C10 N2 -176.0(3) . .
C10 N2 C11 C12 -0.3(4) . .
Cu1 N2 C11 C12 -175.4(2) . .
N2 C11 C12 C13 -0.2(5) . .
C11 C12 C13 C9 1.5(5) . .
C11 C12 C13 C14 -171.3(3) . .
C10 C9 C13 C12 -2.2(4) . .
C8 C9 C13 C12 175.6(3) . .
C10 C9 C13 C14 170.8(3) . .
C8 C9 C13 C14 -11.4(4) . .
Cu2 O8 C14 O7 -9.1(4) . .
Cu2 O8 C14 C13 166.6(2) . .
C12 C13 C14 O7 137.7(3) . .
C9 C13 C14 O7 -35.0(4) . .
C12 C13 C14 O8 -38.4(4) . .
C9 C13 C14 O8 148.9(3) . .
O10 C15 C16 C20 -37.7(5) . .
O9 C15 C16 C20 143.9(3) . .
O10 C15 C16 C17 139.1(3) . .
O9 C15 C16 C17 -39.2(4) . .
C18 N3 C17 C16 -1.4(5) . .
Cu2 N3 C17 C16 170.4(2) . .
C20 C16 C17 N3 1.2(5) . .
C15 C16 C17 N3 -175.8(3) . .
C17 N3 C18 C19 0.7(5) . .
Cu2 N3 C18 C19 -170.7(3) . .
N3 C18 C19 C20 0.2(5) . .
C17 C16 C20 C19 -0.3(5) . .
C15 C16 C20 C19 176.6(3) . .
C17 C16 C20 C21 177.7(3) . .
C15 C16 C20 C21 -5.5(5) . .
C18 C19 C20 C16 -0.4(5) . .
C18 C19 C20 C21 -178.4(3) . .
Cu1 O11 C21 O12 -13.8(4) 1_455 .
Cu1 O11 C21 C20 162.4(2) 1_455 .
C16 C20 C21 O12 -62.1(5) . .
C19 C20 C21 O12 115.8(4) . .
C16 C20 C21 O11 121.5(4) . .
C19 C20 C21 O11 -60.6(4) . .
Cu3 O13 C22 O14 -12.3(4) . .
Cu3 O13 C22 C23 163.5(2) . .
O14 C22 C23 C24 104.9(4) . .
O13 C22 C23 C24 -71.3(4) . .
O14 C22 C23 C27 -68.8(4) . .
O13 C22 C23 C27 115.0(4) . .
C27 C23 C24 C25 0.2(5) . .
C22 C23 C24 C25 -173.9(3) . .
C26 N4 C25 C24 0.9(5) . .
Cu2 N4 C25 C24 -171.2(2) . .
C23 C24 C25 N4 -0.8(5) . .
C25 N4 C26 C27 -0.5(4) . .
Cu2 N4 C26 C27 171.7(2) . .
N4 C26 C27 C23 -0.1(5) . .
N4 C26 C27 C28 -177.7(3) . .
C24 C23 C27 C26 0.2(5) . .
C22 C23 C27 C26 174.0(3) . .
C24 C23 C27 C28 177.7(3) . .
C22 C23 C27 C28 -8.6(5) . .
Eu2 O16 C28 O15 -28.8(5) . .
Eu2 O16 C28 C27 149.4(2) . .
C26 C27 C28 O15 153.9(3) . .
C23 C27 C28 O15 -23.6(4) . .
C26 C27 C28 O16 -24.6(4) . .
C23 C27 C28 O16 158.0(3) . .
Cu3 O17 C29 O18 -10.3(4) . .
Cu3 O17 C29 C30 164.58(19) . .
O18 C29 C30 C34 -79.6(4) . .
O17 C29 C30 C34 105.1(4) . .
O18 C29 C30 C31 95.7(4) . .
O17 C29 C30 C31 -79.6(4) . .
C34 C30 C31 C32 0.3(5) . .
C29 C30 C31 C32 -175.2(3) . .
C33 N6 C32 C31 0.3(5) . .
Cu1 N6 C32 C31 179.4(3) 2_755 .
C30 C31 C32 N6 0.6(6) . .
C32 N6 C33 C34 -2.1(5) . .
Cu1 N6 C33 C34 178.7(3) 2_755 .
C31 C30 C34 C33 -2.0(5) . .
C29 C30 C34 C33 173.3(3) . .
C31 C30 C34 C35 176.8(3) . .
C29 C30 C34 C35 -7.9(6) . .
N6 C33 C34 C30 3.0(5) . .
N6 C33 C34 C35 -175.9(3) . .
Eu1 O19 C35 O20 -4.7(3) 2_655 .
Eu1 O19 C35 C34 176.4(3) 2_655 .
Eu1 O20 C35 O19 4.9(4) 2_655 .
Eu1 O20 C35 C34 -176.1(3) 2_655 .
C30 C34 C35 O19 -4.9(5) . .
C33 C34 C35 O19 173.9(3) . .
C30 C34 C35 O20 176.2(3) . .
C33 C34 C35 O20 -5.1(5) . .
C30 C34 C35 Eu1 134(3) . 2_655
C33 C34 C35 Eu1 -47(3) . 2_655
Eu2 O21 C36 O22 1.0(3) . .
Eu2 O21 C36 C37 -175.3(2) . .
Eu2 O22 C36 O21 -1.0(3) . .
Eu2 O22 C36 C37 175.4(2) . .
O16 Eu2 C36 O21 11.97(19) . .
O32 Eu2 C36 O21 -69.0(2) . .
O35 Eu2 C36 O21 85.7(2) . .
O4 Eu2 C36 O21 160.87(18) 3_756 .
O34 Eu2 C36 O21 90.27(19) . .
O33 Eu2 C36 O21 -80.96(19) . .
O22 Eu2 C36 O21 179.0(3) . .
O3 Eu2 C36 O21 -145.76(18) 3_756 .
C7 Eu2 C36 O21 -171.55(18) 3_756 .
O16 Eu2 C36 O22 -167.05(17) . .
O32 Eu2 C36 O22 112.02(19) . .
O35 Eu2 C36 O22 -93.3(2) . .
O4 Eu2 C36 O22 -18.16(18) 3_756 .
O34 Eu2 C36 O22 -88.76(18) . .
O33 Eu2 C36 O22 100.02(18) . .
O21 Eu2 C36 O22 -179.0(3) . .
O3 Eu2 C36 O22 35.22(18) 3_756 .
C7 Eu2 C36 O22 9.42(19) 3_756 .
O16 Eu2 C36 C37 109(3) . .
O32 Eu2 C36 C37 28(3) . .
O35 Eu2 C36 C37 -178(100) . .
O4 Eu2 C36 C37 -102(3) 3_756 .
O34 Eu2 C36 C37 -173(3) . .
O33 Eu2 C36 C37 16(3) . .
O22 Eu2 C36 C37 -84(3) . .
O21 Eu2 C36 C37 97(3) . .
O3 Eu2 C36 C37 -49(3) 3_756 .
C7 Eu2 C36 C37 -75(3) 3_756 .
O21 C36 C37 C38 55.5(4) . .
O22 C36 C37 C38 -121.0(3) . .
Eu2 C36 C37 C38 -39(3) . .
O21 C36 C37 C41 -127.1(3) . .
O22 C36 C37 C41 56.4(4) . .
Eu2 C36 C37 C41 138(3) . .
C39 N5 C38 C37 2.7(5) . .
Cu3 N5 C38 C37 -171.2(2) 4_566 .
C41 C37 C38 N5 -3.3(5) . .
C36 C37 C38 N5 174.2(3) . .
C38 N5 C39 C40 -0.3(5) . .
Cu3 N5 C39 C40 173.1(2) 4_566 .
N5 C39 C40 C41 -1.4(5) . .
C39 C40 C41 C37 0.7(5) . .
C39 C40 C41 C42 174.8(3) . .
C38 C37 C41 C40 1.5(4) . .
C36 C37 C41 C40 -175.8(3) . .
C38 C37 C41 C42 -172.8(3) . .
C36 C37 C41 C42 9.9(4) . .
Cu2 O24 C42 O23 13.6(4) 4_666 .
Cu2 O24 C42 C41 -164.6(2) 4_666 .
C40 C41 C42 O23 -137.3(3) . .
C37 C41 C42 O23 36.8(4) . .
C40 C41 C42 O24 41.0(4) . .
C37 C41 C42 O24 -144.9(3) . .

loop_
_platon_squeeze_void_nr
_platon_squeeze_void_average_x
_platon_squeeze_void_average_y
_platon_squeeze_void_average_z
_platon_squeeze_void_volume
_platon_squeeze_void_count_electrons
_platon_squeeze_void_content
1 0.000 0.000 0.000 1311 509 ' '
2 0.500 0.500 0.500 1311 509 ' '
3 0.000 0.500 0.000 294 124 ' '
4 0.500 1.000 0.500 294 124 ' '
